data_4345325
loop_
_publ_author_name
'Zaltariov, Mirela F.'
'Hammerstad, Marta'
'Arabshahi, Homayon J.'
'Jovanovi\'c, Katarina'
'Richter, Klaus W.'
'Cazacu, Maria'
'Shova, Sergiu'
'Balan, Mihaela'
'Andersen, Niels H.'
'Radulovi\'c, Sini\<sa'
'Reynisson, J\'ohannes'
'Andersson, K. Kristoffer'
'Arion, Vladimir B.'

_publ_section_title
;
 New Iminodiacetate-Thiosemicarbazone Hybrids and Their Copper(II)
 Complexes Are Potential Ribonucleotide Reductase R2 Inhibitors with High
 Antiproliferative Activity.
;
_journal_issue 6
_journal_name_full 'Inorganic chemistry'
_journal_page_first 3532
_journal_page_last 3549
_journal_paper_doi 10.1021/acs.inorgchem.6b03178
_journal_volume 56
_journal_year 2017
_chemical_formula_moiety 'C17 H23 Cl3 Cu2 N4 O5 S, 0.5(C H4 O)'
_chemical_formula_sum 'C17.5 H25 Cl3 Cu2 N4 O5.5 S'
_chemical_formula_weight 644.90
_chemical_name_systematic
;
 ?
;
_space_group_crystal_system monoclinic
_space_group_IT_number 9
_space_group_name_Hall 'C -2yc'
_space_group_name_H-M_alt 'C 1 c 1'
_symmetry_space_group_name_Hall 'C -2yc'
_symmetry_space_group_name_H-M 'C 1 c 1'
_atom_sites_solution_hydrogens geom
_audit_creation_method SHELXL-2014
_cell_angle_alpha 90
_cell_angle_beta 95.366(3)
_cell_angle_gamma 90
_cell_formula_units_Z 8
_cell_length_a 9.1026(7)
_cell_length_b 21.4679(16)
_cell_length_c 24.8549(18)
_cell_measurement_reflns_used 9779
_cell_measurement_temperature 100(2)
_cell_measurement_theta_max 29.942
_cell_measurement_theta_min 2.506
_cell_volume 4835.7(6)
_computing_cell_refinement 'Bruker SAINT'
_computing_data_collection 'Bruker APEX2'
_computing_data_reduction 'Bruker SAINT'
_computing_molecular_graphics 'Bruker SHELXTL'
_computing_publication_material 'Bruker SHELXTL'
_computing_structure_refinement 'SHELXL-2014 (Sheldrick, 2014)'
_computing_structure_solution 'SHELXS-2014 (Sheldrick, 2014)'
_diffrn_ambient_temperature 100(2)
_diffrn_measured_fraction_theta_full 1.000
_diffrn_measured_fraction_theta_max 0.999
_diffrn_measurement_device_type 'Bruker D8 Venture'
_diffrn_measurement_method '\f and \w scans'
_diffrn_radiation_type MoK\a
_diffrn_radiation_wavelength 0.71073
_diffrn_reflns_av_R_equivalents 0.0767
_diffrn_reflns_av_unetI/netI 0.0627
_diffrn_reflns_Laue_measured_fraction_full 1.000
_diffrn_reflns_Laue_measured_fraction_max 0.999
_diffrn_reflns_limit_h_max 12
_diffrn_reflns_limit_h_min -12
_diffrn_reflns_limit_k_max 30
_diffrn_reflns_limit_k_min -30
_diffrn_reflns_limit_l_max 35
_diffrn_reflns_limit_l_min -33
_diffrn_reflns_number 62374
_diffrn_reflns_point_group_measured_fraction_full 0.961
_diffrn_reflns_point_group_measured_fraction_max 0.938
_diffrn_reflns_theta_full 26.000
_diffrn_reflns_theta_max 30.078
_diffrn_reflns_theta_min 1.897
_diffrn_source 'fine-focus sealed tube'
_exptl_absorpt_coefficient_mu 2.217
_exptl_absorpt_correction_T_max 0.7460
_exptl_absorpt_correction_T_min 0.5565
_exptl_absorpt_correction_type multi-scan
_exptl_crystal_colour red
_exptl_crystal_density_diffrn 1.772
_exptl_crystal_description needle
_exptl_crystal_F_000 2616
_exptl_crystal_size_max 0.250
_exptl_crystal_size_mid 0.066
_exptl_crystal_size_min 0.011
_refine_diff_density_max 0.452
_refine_diff_density_min -0.711
_refine_diff_density_rms 0.095
_refine_ls_abs_structure_details
;
 Flack x determined using 4785 quotients [(I+)-(I-)]/[(I+)+(I-)]
 (Parsons, Flack and Wagner, Acta Cryst. B69 (2013) 249-259).
;
_refine_ls_abs_structure_Flack -0.007(8)
_refine_ls_extinction_method none
_refine_ls_goodness_of_fit_ref 1.026
_refine_ls_hydrogen_treatment constr
_refine_ls_matrix_type full
_refine_ls_number_parameters 605
_refine_ls_number_reflns 13353
_refine_ls_number_restraints 4
_refine_ls_restrained_S_all 1.026
_refine_ls_R_factor_all 0.0530
_refine_ls_R_factor_gt 0.0392
_refine_ls_shift/su_max 0.001
_refine_ls_shift/su_mean 0.000
_refine_ls_structure_factor_coef Fsqd
_refine_ls_weighting_details 'w=1/[\s^2^(Fo^2^)+(0.0472P)^2^+0.9560P] where P=(Fo^2^+2Fc^2^)/3'
_refine_ls_weighting_scheme calc
_refine_ls_wR_factor_gt 0.0823
_refine_ls_wR_factor_ref 0.0880
_reflns_Friedel_coverage 0.877
_reflns_Friedel_fraction_full 0.922
_reflns_Friedel_fraction_max 0.878
_reflns_number_gt 11589
_reflns_number_total 13353
_reflns_threshold_expression 'I > 2\s(I)'
_cod_data_source_file ic6b03178_si_003.cif
_cod_data_source_block miza017c
_cod_depositor_comments
;
Adding full bibliography for 4345315--4345326.cif.

2020-07-06
Z value and formula fixed to values more according to usual
chemical conventions.                 miguel
;
_cod_original_formula_sum 'C35 H50 Cl6 Cu4 N8 O11 S2'
_cod_original_formula_weight 1289.81
_cod_original_formula_moiety '2(C17 H23 Cl3 Cu2 N4 O5 S), C H4 O'
_cod_original_formula_units_Z 4
_cod_database_code 4345325
_shelx_space_group_comment
;
The symmetry employed for this shelxl refinement is uniquely defined
by the following loop, which should always be used as a source of
symmetry information in preference to the above space-group names.
They are only intended as comments.
;
_shelx_estimated_absorpt_t_min 0.607
_shelx_estimated_absorpt_t_max 0.976
_shelxl_version_number 2014-3

loop_
_space_group_symop_operation_xyz
'x, y, z'
'x, -y, z+1/2'
'x+1/2, y+1/2, z'
'x+1/2, -y+1/2, z+1/2'

loop_
_atom_site_label
_atom_site_type_symbol
_atom_site_fract_x
_atom_site_fract_y
_atom_site_fract_z
_atom_site_U_iso_or_equiv
_atom_site_adp_type
_atom_site_occupancy
_atom_site_site_symmetry_order
_atom_site_calc_flag
_atom_site_refinement_flags_posn
_atom_site_refinement_flags_adp
Cu1A Cu -0.26245(6) 0.54186(2) 0.34655(2) 0.01062(12) Uani 1 1 d . .
Cu2A Cu 0.09467(6) 0.50356(3) 0.36140(2) 0.01078(12) Uani 1 1 d . .
Cl1A Cl -0.04681(14) 0.54060(6) 0.42508(5) 0.0200(3) Uani 1 1 d . .
Cl2A Cl -0.34468(13) 0.44397(5) 0.35028(5) 0.0147(2) Uani 1 1 d . .
Cl3A Cl 0.29254(14) 0.48583(6) 0.42196(5) 0.0176(2) Uani 1 1 d . .
S1A S -0.54100(14) 0.69375(5) 0.40769(5) 0.0156(2) Uani 1 1 d . .
O1A O -0.0852(4) 0.52283(15) 0.31083(13) 0.0122(6) Uani 1 1 d . .
O2A O 0.3725(4) 0.59605(15) 0.25753(15) 0.0173(7) Uani 1 1 d . .
O3A O 0.2072(4) 0.58718(15) 0.31894(14) 0.0159(7) Uani 1 1 d . .
O4A O 0.0381(4) 0.38918(16) 0.36492(15) 0.0179(7) Uani 1 1 d . .
O5A O 0.1693(5) 0.30159(16) 0.35723(17) 0.0232(8) Uani 1 1 d . .
N1A N -0.2620(5) 0.62662(18) 0.31329(16) 0.0125(8) Uani 1 1 d . .
N2A N -0.3435(5) 0.66773(18) 0.34118(17) 0.0145(8) Uani 1 1 d D .
H2A H -0.3418 0.7082 0.3358 0.017 Uiso 1 1 calc DR U
N3A N -0.4152(5) 0.58164(18) 0.38521(17) 0.0143(8) Uani 1 1 d D .
H3A H -0.4711 0.5608 0.4060 0.017 Uiso 1 1 calc DR U
N4A N 0.1924(4) 0.45711(17) 0.30016(16) 0.0106(7) Uani 1 1 d . .
C1A C -0.0660(5) 0.5433(2) 0.26075(18) 0.0107(9) Uani 1 1 d . .
C2A C 0.0187(5) 0.5068(2) 0.22854(19) 0.0110(9) Uani 1 1 d . .
C3A C 0.0396(5) 0.5246(2) 0.1764(2) 0.0135(9) Uani 1 1 d . .
H3AA H 0.0967 0.4987 0.1554 0.016 Uiso 1 1 calc R U
C4A C -0.0209(6) 0.5797(2) 0.15359(19) 0.0144(10) Uani 1 1 d . .
C5A C -0.0972(5) 0.6178(2) 0.1862(2) 0.0130(9) Uani 1 1 d . .
H5A H -0.1338 0.6565 0.1723 0.016 Uiso 1 1 calc R U
C6A C -0.1227(5) 0.6011(2) 0.23947(19) 0.0118(9) Uani 1 1 d . .
C7A C -0.2080(5) 0.6436(2) 0.2700(2) 0.0133(9) Uani 1 1 d . .
H7A H -0.2239 0.6850 0.2574 0.016 Uiso 1 1 calc R U
C8A C -0.4267(5) 0.6410(2) 0.37765(19) 0.0119(9) Uani 1 1 d . .
C9A C -0.0016(7) 0.5960(2) 0.0956(2) 0.0214(11) Uani 1 1 d . .
H9AA H 0.0278 0.5586 0.0766 0.032 Uiso 1 1 calc R U
H9AB H 0.0750 0.6279 0.0946 0.032 Uiso 1 1 calc R U
H9AC H -0.0949 0.6119 0.0780 0.032 Uiso 1 1 calc R U
C10A C 0.0825(5) 0.4470(2) 0.25235(19) 0.0126(9) Uani 1 1 d . .
H10A H 0.0012 0.4207 0.2634 0.015 Uiso 1 1 calc R U
H10B H 0.1307 0.4241 0.2242 0.015 Uiso 1 1 calc R U
C11A C 0.3179(5) 0.4954(2) 0.2843(2) 0.0126(9) Uani 1 1 d . .
H11A H 0.3353 0.4856 0.2465 0.015 Uiso 1 1 calc R U
H11B H 0.4083 0.4843 0.3076 0.015 Uiso 1 1 calc R U
C12A C 0.2896(5) 0.5641(2) 0.2891(2) 0.0134(9) Uani 1 1 d . .
C13A C 0.3482(7) 0.6633(2) 0.2558(2) 0.0214(11) Uani 1 1 d . .
H13A H 0.4222 0.6830 0.2352 0.032 Uiso 1 1 calc R U
H13B H 0.3568 0.6799 0.2927 0.032 Uiso 1 1 calc R U
H13C H 0.2494 0.6721 0.2384 0.032 Uiso 1 1 calc R U
C14A C 0.2518(5) 0.3947(2) 0.3179(2) 0.0132(9) Uani 1 1 d . .
H14A H 0.3447 0.4008 0.3414 0.016 Uiso 1 1 calc R U
H14B H 0.2760 0.3711 0.2857 0.016 Uiso 1 1 calc R U
C15A C 0.1484(6) 0.3567(2) 0.3478(2) 0.0153(10) Uani 1 1 d . .
C16A C -0.0562(7) 0.3590(3) 0.4014(2) 0.0260(12) Uani 1 1 d . .
H16A H -0.1229 0.3298 0.3810 0.039 Uiso 1 1 calc R U
H16B H -0.1143 0.3906 0.4184 0.039 Uiso 1 1 calc R U
H16C H 0.0051 0.3363 0.4294 0.039 Uiso 1 1 calc R U
C17A C -0.6142(7) 0.6459(3) 0.4581(2) 0.0240(12) Uani 1 1 d . .
H17A H -0.5328 0.6281 0.4818 0.036 Uiso 1 1 calc R U
H17B H -0.6730 0.6121 0.4404 0.036 Uiso 1 1 calc R U
H17C H -0.6767 0.6712 0.4795 0.036 Uiso 1 1 calc R U
Cu1B Cu 0.15772(6) 0.67282(3) 0.62023(2) 0.01037(12) Uani 1 1 d . .
Cu2B Cu 0.51077(6) 0.69400(3) 0.64431(2) 0.01076(12) Uani 1 1 d . .
Cl1B Cl 0.34456(13) 0.75076(5) 0.58974(5) 0.0167(2) Uani 1 1 d . .
Cl2B Cl 0.10824(13) 0.71019(5) 0.70120(5) 0.0139(2) Uani 1 1 d . .
Cl3B Cl 0.69159(14) 0.76509(5) 0.64148(5) 0.0166(2) Uani 1 1 d . .
S1B S -0.17325(15) 0.70471(6) 0.47683(5) 0.0203(3) Uani 1 1 d . .
O1B O 0.3457(4) 0.63085(14) 0.64572(13) 0.0113(6) Uani 1 1 d . .
O2B O 0.7878(4) 0.55339(16) 0.58238(14) 0.0179(7) Uani 1 1 d . .
O3B O 0.6133(4) 0.62784(15) 0.57908(13) 0.0141(7) Uani 1 1 d . .
O4B O 0.6586(4) 0.72505(16) 0.81662(14) 0.0167(7) Uani 1 1 d . .
O5B O 0.4892(4) 0.72326(16) 0.74465(15) 0.0179(7) Uani 1 1 d . .
N1B N 0.1446(4) 0.61483(18) 0.55715(16) 0.0122(8) Uani 1 1 d . .
N2B N 0.0482(5) 0.63785(19) 0.51588(16) 0.0152(8) Uani 1 1 d D .
H2B H 0.0458 0.6235 0.4826 0.018 Uiso 1 1 calc DR U
N3B N -0.0199(5) 0.70669(19) 0.57817(17) 0.0151(8) Uani 1 1 d D .
H3B H -0.0780 0.7346 0.5911 0.018 Uiso 1 1 calc DR U
N4B N 0.6542(4) 0.63585(18) 0.69289(16) 0.0109(7) Uani 1 1 d . .
C1B C 0.3821(5) 0.5714(2) 0.63491(19) 0.0096(8) Uani 1 1 d . .
C2B C 0.4965(5) 0.5436(2) 0.66864(18) 0.0106(9) Uani 1 1 d . .
C3B C 0.5383(6) 0.4826(2) 0.6599(2) 0.0133(9) Uani 1 1 d . .
H3BA H 0.6141 0.4644 0.6837 0.016 Uiso 1 1 calc R U
C4B C 0.4721(6) 0.4470(2) 0.6171(2) 0.0150(9) Uani 1 1 d . .
C5B C 0.3662(6) 0.4756(2) 0.5823(2) 0.0133(9) Uani 1 1 d . .
H5B H 0.3233 0.4529 0.5520 0.016 Uiso 1 1 calc R U
C6B C 0.3190(5) 0.5371(2) 0.58997(19) 0.0116(9) Uani 1 1 d . .
C7B C 0.2110(5) 0.5628(2) 0.55012(19) 0.0122(9) Uani 1 1 d . .
H7B H 0.1878 0.5406 0.5174 0.015 Uiso 1 1 calc R U
C8B C -0.0426(5) 0.6839(2) 0.5297(2) 0.0132(9) Uani 1 1 d . .
C9B C 0.5158(7) 0.3800(2) 0.6094(2) 0.0258(12) Uani 1 1 d . .
H9BA H 0.4782 0.3543 0.6377 0.039 Uiso 1 1 calc R U
H9BB H 0.6236 0.3769 0.6118 0.039 Uiso 1 1 calc R U
H9BC H 0.4741 0.3655 0.5739 0.039 Uiso 1 1 calc R U
C10B C 0.5708(6) 0.5821(2) 0.71314(19) 0.0132(9) Uani 1 1 d . .
H10C H 0.6398 0.5554 0.7361 0.016 Uiso 1 1 calc R U
H10D H 0.4956 0.5980 0.7359 0.016 Uiso 1 1 calc R U
C11B C 0.7727(5) 0.6133(2) 0.66114(19) 0.0134(9) Uani 1 1 d . .
H11C H 0.8166 0.5750 0.6780 0.016 Uiso 1 1 calc R U
H11D H 0.8513 0.6452 0.6614 0.016 Uiso 1 1 calc R U
C12B C 0.7135(5) 0.5994(2) 0.6030(2) 0.0130(9) Uani 1 1 d . .
C13B C 0.7303(7) 0.5343(3) 0.5282(2) 0.0256(13) Uani 1 1 d . .
H13D H 0.7293 0.5702 0.5038 0.038 Uiso 1 1 calc R U
H13E H 0.6297 0.5184 0.5290 0.038 Uiso 1 1 calc R U
H13F H 0.7933 0.5015 0.5153 0.038 Uiso 1 1 calc R U
C14B C 0.7225(5) 0.6704(2) 0.7411(2) 0.0132(9) Uani 1 1 d . .
H14C H 0.8012 0.6982 0.7301 0.016 Uiso 1 1 calc R U
H14D H 0.7681 0.6404 0.7680 0.016 Uiso 1 1 calc R U
C15B C 0.6078(6) 0.7088(2) 0.76659(19) 0.0135(9) Uani 1 1 d . .
C16B C 0.5629(7) 0.7645(3) 0.8455(2) 0.0234(12) Uani 1 1 d . .
H16D H 0.5553 0.8057 0.8285 0.035 Uiso 1 1 calc R U
H16E H 0.6041 0.7688 0.8832 0.035 Uiso 1 1 calc R U
H16F H 0.4646 0.7457 0.8444 0.035 Uiso 1 1 calc R U
C17B C -0.2673(8) 0.7687(3) 0.5048(3) 0.0333(15) Uani 1 1 d . .
H17D H -0.3194 0.7539 0.5352 0.050 Uiso 1 1 calc R U
H17E H -0.3384 0.7865 0.4770 0.050 Uiso 1 1 calc R U
H17F H -0.1953 0.8006 0.5177 0.050 Uiso 1 1 calc R U
O6 O 0.7339(8) 0.2869(3) 0.4683(2) 0.0613(17) Uani 1 1 d . .
H6 H 0.7824 0.2851 0.4987 0.092 Uiso 1 1 calc R U
C19 C 0.6294(10) 0.3371(3) 0.4679(3) 0.050(2) Uani 1 1 d . .
H19A H 0.5864 0.3444 0.4308 0.074 Uiso 1 1 calc R U
H19B H 0.6796 0.3749 0.4819 0.074 Uiso 1 1 calc R U
H19C H 0.5511 0.3262 0.4907 0.074 Uiso 1 1 calc R U

loop_
_atom_site_aniso_label
_atom_site_aniso_U_11
_atom_site_aniso_U_22
_atom_site_aniso_U_33
_atom_site_aniso_U_23
_atom_site_aniso_U_13
_atom_site_aniso_U_12
Cu1A 0.0097(3) 0.0094(2) 0.0130(3) 0.0005(2) 0.0027(2) 0.0015(2)
Cu2A 0.0097(3) 0.0117(2) 0.0109(3) -0.0008(2) 0.0011(2) 0.0010(2)
Cl1A 0.0129(6) 0.0318(7) 0.0149(6) -0.0102(5) 0.0000(5) 0.0030(5)
Cl2A 0.0143(6) 0.0117(5) 0.0177(5) 0.0003(4) -0.0005(4) -0.0001(4)
Cl3A 0.0144(6) 0.0226(6) 0.0152(5) -0.0016(4) -0.0014(4) 0.0024(5)
S1A 0.0159(6) 0.0137(5) 0.0177(6) -0.0006(4) 0.0051(5) 0.0038(4)
O1A 0.0111(17) 0.0135(15) 0.0120(16) 0.0024(12) 0.0017(13) 0.0027(13)
O2A 0.0188(19) 0.0138(16) 0.0197(18) 0.0040(13) 0.0044(15) -0.0010(14)
O3A 0.0169(18) 0.0115(15) 0.0199(18) -0.0010(13) 0.0044(15) -0.0006(13)
O4A 0.0147(18) 0.0144(16) 0.025(2) 0.0079(14) 0.0054(15) 0.0039(14)
O5A 0.029(2) 0.0102(16) 0.032(2) 0.0052(15) 0.0090(18) 0.0050(15)
N1A 0.012(2) 0.0103(18) 0.0148(19) -0.0005(15) 0.0014(16) 0.0018(15)
N2A 0.016(2) 0.0096(17) 0.019(2) 0.0001(15) 0.0047(17) 0.0043(15)
N3A 0.012(2) 0.0139(19) 0.018(2) 0.0018(16) 0.0030(17) 0.0015(15)
N4A 0.0092(19) 0.0092(17) 0.0131(19) 0.0005(14) -0.0003(15) 0.0015(14)
C1A 0.011(2) 0.011(2) 0.010(2) 0.0013(16) 0.0005(17) -0.0038(17)
C2A 0.007(2) 0.013(2) 0.013(2) -0.0020(16) -0.0007(17) -0.0003(16)
C3A 0.012(2) 0.015(2) 0.014(2) -0.0045(18) 0.0018(18) 0.0020(18)
C4A 0.015(2) 0.014(2) 0.014(2) 0.0020(17) 0.0008(19) -0.0022(18)
C5A 0.011(2) 0.011(2) 0.017(2) 0.0029(17) -0.0006(19) 0.0003(17)
C6A 0.011(2) 0.011(2) 0.013(2) -0.0003(16) 0.0002(18) 0.0001(17)
C7A 0.010(2) 0.011(2) 0.019(2) 0.0020(17) -0.0012(19) 0.0019(17)
C8A 0.010(2) 0.016(2) 0.011(2) -0.0039(17) 0.0002(17) -0.0001(17)
C9A 0.032(3) 0.018(2) 0.015(2) 0.0016(19) 0.006(2) 0.003(2)
C10A 0.014(2) 0.012(2) 0.011(2) -0.0010(16) 0.0004(18) 0.0003(17)
C11A 0.009(2) 0.016(2) 0.014(2) 0.0014(17) 0.0029(18) 0.0026(17)
C12A 0.011(2) 0.012(2) 0.017(2) -0.0002(17) -0.0023(19) -0.0015(17)
C13A 0.027(3) 0.012(2) 0.025(3) 0.0054(19) 0.001(2) -0.002(2)
C14A 0.012(2) 0.007(2) 0.021(2) 0.0003(17) 0.0028(19) 0.0029(17)
C15A 0.018(3) 0.014(2) 0.013(2) 0.0013(18) -0.0033(19) 0.0043(19)
C16A 0.022(3) 0.029(3) 0.028(3) 0.011(2) 0.008(2) 0.004(2)
C17A 0.029(3) 0.022(3) 0.024(3) 0.003(2) 0.014(2) 0.005(2)
Cu1B 0.0089(3) 0.0119(2) 0.0100(3) -0.0019(2) -0.0014(2) 0.0012(2)
Cu2B 0.0088(3) 0.0107(2) 0.0125(3) -0.0004(2) -0.0009(2) 0.0002(2)
Cl1B 0.0147(6) 0.0150(5) 0.0194(6) 0.0049(4) -0.0034(5) -0.0010(4)
Cl2B 0.0132(5) 0.0155(5) 0.0128(5) -0.0031(4) 0.0004(4) 0.0020(4)
Cl3B 0.0137(5) 0.0137(5) 0.0218(6) 0.0006(4) -0.0009(4) -0.0026(4)
S1B 0.0208(7) 0.0234(6) 0.0149(6) -0.0007(5) -0.0076(5) 0.0045(5)
O1B 0.0100(16) 0.0103(15) 0.0134(16) -0.0033(12) -0.0009(13) 0.0015(12)
O2B 0.0190(19) 0.0194(17) 0.0161(18) -0.0035(14) 0.0062(15) 0.0050(14)
O3B 0.0138(17) 0.0162(16) 0.0123(16) -0.0021(13) 0.0012(14) -0.0009(13)
O4B 0.0188(19) 0.0174(17) 0.0132(17) -0.0031(13) -0.0019(14) 0.0010(14)
O5B 0.0129(18) 0.0209(18) 0.0187(18) -0.0050(14) -0.0043(14) 0.0031(14)
N1B 0.012(2) 0.0140(18) 0.0099(18) -0.0004(14) -0.0024(15) -0.0014(15)
N2B 0.015(2) 0.021(2) 0.0082(18) -0.0036(15) -0.0048(16) 0.0033(16)
N3B 0.012(2) 0.017(2) 0.016(2) -0.0008(15) -0.0002(17) 0.0034(16)
N4B 0.0093(19) 0.0129(18) 0.0102(18) -0.0005(14) -0.0007(15) -0.0023(15)
C1B 0.008(2) 0.009(2) 0.012(2) -0.0008(16) 0.0012(17) -0.0019(16)
C2B 0.011(2) 0.012(2) 0.009(2) 0.0010(16) 0.0028(17) -0.0018(17)
C3B 0.012(2) 0.012(2) 0.016(2) 0.0044(17) 0.0014(18) 0.0023(17)
C4B 0.016(2) 0.011(2) 0.018(2) 0.0002(18) 0.0012(19) -0.0002(18)
C5B 0.011(2) 0.013(2) 0.017(2) -0.0058(18) 0.0036(18) -0.0014(17)
C6B 0.011(2) 0.015(2) 0.010(2) -0.0008(17) 0.0022(17) -0.0003(17)
C7B 0.011(2) 0.015(2) 0.010(2) -0.0047(16) 0.0001(17) -0.0038(17)
C8B 0.012(2) 0.014(2) 0.013(2) 0.0010(17) -0.0021(18) -0.0034(18)
C9B 0.032(3) 0.015(2) 0.029(3) -0.004(2) -0.007(3) 0.004(2)
C10B 0.013(2) 0.014(2) 0.013(2) 0.0015(17) 0.0004(18) 0.0000(18)
C11B 0.010(2) 0.016(2) 0.013(2) 0.0014(17) 0.0002(18) 0.0019(18)
C12B 0.012(2) 0.014(2) 0.014(2) -0.0012(17) 0.0050(18) -0.0007(18)
C13B 0.035(4) 0.025(3) 0.018(3) -0.005(2) 0.011(2) 0.001(2)
C14B 0.008(2) 0.014(2) 0.017(2) -0.0032(17) -0.0023(18) -0.0001(17)
C15B 0.014(2) 0.015(2) 0.011(2) -0.0012(17) 0.0016(18) -0.0031(18)
C16B 0.026(3) 0.026(3) 0.019(3) -0.009(2) 0.006(2) 0.000(2)
C17B 0.043(4) 0.032(3) 0.021(3) -0.004(2) -0.014(3) 0.021(3)
O6 0.083(5) 0.061(4) 0.038(3) 0.005(3) 0.002(3) 0.017(3)
C19 0.065(6) 0.039(4) 0.048(5) 0.005(3) 0.022(4) -0.002(4)

loop_
_atom_type_symbol
_atom_type_description
_atom_type_scat_dispersion_real
_atom_type_scat_dispersion_imag
_atom_type_scat_source
C C 0.0033 0.0016 'International Tables Vol C Tables 4.2.6.8 and 6.1.1.4'
H H 0.0000 0.0000 'International Tables Vol C Tables 4.2.6.8 and 6.1.1.4'
Cl Cl 0.1484 0.1585 'International Tables Vol C Tables 4.2.6.8 and 6.1.1.4'
Cu Cu 0.3201 1.2651 'International Tables Vol C Tables 4.2.6.8 and 6.1.1.4'
N N 0.0061 0.0033 'International Tables Vol C Tables 4.2.6.8 and 6.1.1.4'
O O 0.0106 0.0060 'International Tables Vol C Tables 4.2.6.8 and 6.1.1.4'
S S 0.1246 0.1234 'International Tables Vol C Tables 4.2.6.8 and 6.1.1.4'

loop_
_geom_angle_atom_site_label_1
_geom_angle_atom_site_label_2
_geom_angle_atom_site_label_3
_geom_angle
O1A Cu1A N3A 165.30(16)
O1A Cu1A N1A 88.21(15)
N3A Cu1A N1A 80.50(17)
O1A Cu1A Cl2A 96.67(10)
N3A Cu1A Cl2A 97.69(13)
N1A Cu1A Cl2A 152.44(13)
O1A Cu1A Cl1A 75.24(10)
N3A Cu1A Cl1A 98.90(13)
N1A Cu1A Cl1A 106.58(13)
Cl2A Cu1A Cl1A 100.88(5)
O1A Cu2A N4A 91.16(14)
O1A Cu2A Cl3A 176.63(10)
N4A Cu2A Cl3A 92.15(11)
O1A Cu2A Cl1A 83.25(10)
N4A Cu2A Cl1A 169.09(12)
Cl3A Cu2A Cl1A 93.61(5)
O1A Cu2A O3A 85.76(13)
N4A Cu2A O3A 78.76(13)
Cl3A Cu2A O3A 94.21(10)
Cl1A Cu2A O3A 110.01(9)
Cu2A Cl1A Cu1A 85.36(4)
C8A S1A C17A 101.6(2)
C1A O1A Cu1A 122.3(3)
C1A O1A Cu2A 118.5(3)
Cu1A O1A Cu2A 114.64(16)
C12A O2A C13A 115.7(4)
C12A O3A Cu2A 106.4(3)
C15A O4A C16A 118.2(4)
C7A N1A N2A 120.5(4)
C7A N1A Cu1A 128.6(3)
N2A N1A Cu1A 110.6(3)
C8A N2A N1A 115.1(4)
C8A N2A H2A 122.5
N1A N2A H2A 122.5
C8A N3A Cu1A 114.3(3)
C8A N3A H3A 122.9
Cu1A N3A H3A 122.9
C11A N4A C14A 107.9(4)
C11A N4A C10A 110.0(4)
C14A N4A C10A 107.5(3)
C11A N4A Cu2A 108.6(3)
C14A N4A Cu2A 112.3(3)
C10A N4A Cu2A 110.4(3)
O1A C1A C2A 118.1(4)
O1A C1A C6A 123.5(4)
C2A C1A C6A 118.3(4)
C3A C2A C1A 120.8(4)
C3A C2A C10A 121.5(4)
C1A C2A C10A 117.6(4)
C2A C3A C4A 122.0(4)
C2A C3A H3AA 119.0
C4A C3A H3AA 119.0
C5A C4A C3A 117.4(4)
C5A C4A C9A 122.2(4)
C3A C4A C9A 120.4(4)
C4A C5A C6A 122.4(4)
C4A C5A H5A 118.8
C6A C5A H5A 118.8
C5A C6A C1A 118.9(4)
C5A C6A C7A 118.2(4)
C1A C6A C7A 122.9(4)
N1A C7A C6A 121.8(4)
N1A C7A H7A 119.1
C6A C7A H7A 119.1
N3A C8A N2A 118.0(4)
N3A C8A S1A 128.3(4)
N2A C8A S1A 113.7(3)
C4A C9A H9AA 109.5
C4A C9A H9AB 109.5
H9AA C9A H9AB 109.5
C4A C9A H9AC 109.5
H9AA C9A H9AC 109.5
H9AB C9A H9AC 109.5
N4A C10A C2A 113.1(4)
N4A C10A H10A 109.0
C2A C10A H10A 109.0
N4A C10A H10B 109.0
C2A C10A H10B 109.0
H10A C10A H10B 107.8
N4A C11A C12A 112.3(4)
N4A C11A H11A 109.1
C12A C11A H11A 109.1
N4A C11A H11B 109.1
C12A C11A H11B 109.1
H11A C11A H11B 107.9
O3A C12A O2A 124.8(4)
O3A C12A C11A 124.8(4)
O2A C12A C11A 110.4(4)
O2A C13A H13A 109.5
O2A C13A H13B 109.5
H13A C13A H13B 109.5
O2A C13A H13C 109.5
H13A C13A H13C 109.5
H13B C13A H13C 109.5
N4A C14A C15A 114.1(4)
N4A C14A H14A 108.7
C15A C14A H14A 108.7
N4A C14A H14B 108.7
C15A C14A H14B 108.7
H14A C14A H14B 107.6
O5A C15A O4A 124.1(5)
O5A C15A C14A 122.1(5)
O4A C15A C14A 113.7(4)
O4A C16A H16A 109.5
O4A C16A H16B 109.5
H16A C16A H16B 109.5
O4A C16A H16C 109.5
H16A C16A H16C 109.5
H16B C16A H16C 109.5
S1A C17A H17A 109.5
S1A C17A H17B 109.5
H17A C17A H17B 109.5
S1A C17A H17C 109.5
H17A C17A H17C 109.5
H17B C17A H17C 109.5
N3B Cu1B O1B 166.53(15)
N3B Cu1B N1B 80.12(17)
O1B Cu1B N1B 87.36(15)
N3B Cu1B Cl2B 96.87(13)
O1B Cu1B Cl2B 96.60(10)
N1B Cu1B Cl2B 157.22(12)
N3B Cu1B Cl1B 97.83(13)
O1B Cu1B Cl1B 79.27(10)
N1B Cu1B Cl1B 99.68(12)
Cl2B Cu1B Cl1B 103.10(5)
O1B Cu2B N4B 90.83(14)
O1B Cu2B Cl3B 178.92(11)
N4B Cu2B Cl3B 90.22(11)
O1B Cu2B Cl1B 85.20(10)
N4B Cu2B Cl1B 175.73(11)
Cl3B Cu2B Cl1B 93.75(5)
O1B Cu2B O3B 87.24(12)
N4B Cu2B O3B 77.15(14)
Cl3B Cu2B O3B 92.77(9)
Cl1B Cu2B O3B 101.04(9)
Cu2B Cl1B Cu1B 84.07(4)
C8B S1B C17B 102.7(3)
C1B O1B Cu1B 125.8(3)
C1B O1B Cu2B 115.6(3)
Cu1B O1B Cu2B 108.02(15)
C12B O2B C13B 114.5(4)
C12B O3B Cu2B 106.9(3)
C15B O4B C16B 116.3(4)
C7B N1B N2B 118.9(4)
C7B N1B Cu1B 130.7(3)
N2B N1B Cu1B 110.4(3)
C8B N2B N1B 115.7(4)
C8B N2B H2B 122.1
N1B N2B H2B 122.1
C8B N3B Cu1B 113.7(3)
C8B N3B H3B 123.1
Cu1B N3B H3B 123.1
C11B N4B C14B 108.8(4)
C11B N4B C10B 110.2(4)
C14B N4B C10B 107.4(4)
C11B N4B Cu2B 109.5(3)
C14B N4B Cu2B 110.8(3)
C10B N4B Cu2B 110.1(3)
O1B C1B C2B 117.6(4)
O1B C1B C6B 124.0(4)
C2B C1B C6B 118.2(4)
C3B C2B C1B 120.4(4)
C3B C2B C10B 121.8(4)
C1B C2B C10B 117.8(4)
C2B C3B C4B 122.0(4)
C2B C3B H3BA 119.0
C4B C3B H3BA 119.0
C5B C4B C3B 117.4(4)
C5B C4B C9B 121.5(5)
C3B C4B C9B 121.1(5)
C4B C5B C6B 122.5(4)
C4B C5B H5B 118.8
C6B C5B H5B 118.8
C5B C6B C1B 119.3(4)
C5B C6B C7B 117.6(4)
C1B C6B C7B 123.1(4)
N1B C7B C6B 122.5(4)
N1B C7B H7B 118.7
C6B C7B H7B 118.7
N3B C8B N2B 117.6(4)
N3B C8B S1B 129.7(4)
N2B C8B S1B 112.6(4)
C4B C9B H9BA 109.5
C4B C9B H9BB 109.5
H9BA C9B H9BB 109.5
C4B C9B H9BC 109.5
H9BA C9B H9BC 109.5
H9BB C9B H9BC 109.5
C2B C10B N4B 112.8(4)
C2B C10B H10C 109.0
N4B C10B H10C 109.0
C2B C10B H10D 109.0
N4B C10B H10D 109.0
H10C C10B H10D 107.8
N4B C11B C12B 111.1(4)
N4B C11B H11C 109.4
C12B C11B H11C 109.4
N4B C11B H11D 109.4
C12B C11B H11D 109.4
H11C C11B H11D 108.0
O3B C12B O2B 125.2(5)
O3B C12B C11B 123.4(4)
O2B C12B C11B 111.3(4)
O2B C13B H13D 109.5
O2B C13B H13E 109.5
H13D C13B H13E 109.5
O2B C13B H13F 109.5
H13D C13B H13F 109.5
H13E C13B H13F 109.5
N4B C14B C15B 110.7(4)
N4B C14B H14C 109.5
C15B C14B H14C 109.5
N4B C14B H14D 109.5
C15B C14B H14D 109.5
H14C C14B H14D 108.1
O5B C15B O4B 125.0(5)
O5B C15B C14B 125.2(4)
O4B C15B C14B 109.9(4)
O4B C16B H16D 109.5
O4B C16B H16E 109.5
H16D C16B H16E 109.5
O4B C16B H16F 109.5
H16D C16B H16F 109.5
H16E C16B H16F 109.5
S1B C17B H17D 109.5
S1B C17B H17E 109.5
H17D C17B H17E 109.5
S1B C17B H17F 109.5
H17D C17B H17F 109.5
H17E C17B H17F 109.5
C19 O6 H6 109.5
O6 C19 H19A 109.5
O6 C19 H19B 109.5
H19A C19 H19B 109.5
O6 C19 H19C 109.5
H19A C19 H19C 109.5
H19B C19 H19C 109.5

loop_
_geom_bond_atom_site_label_1
_geom_bond_atom_site_label_2
_geom_bond_distance
Cu1A O1A 1.956(3)
Cu1A N3A 1.958(4)
Cu1A N1A 1.999(4)
Cu1A Cl2A 2.2355(12)
Cu1A Cl1A 2.6357(14)
Cu2A O1A 2.011(3)
Cu2A N4A 2.087(4)
Cu2A Cl3A 2.2689(14)
Cu2A Cl1A 2.2754(13)
Cu2A O3A 2.364(3)
S1A C8A 1.751(5)
S1A C17A 1.795(5)
O1A C1A 1.346(5)
O2A C12A 1.328(6)
O2A C13A 1.460(6)
O3A C12A 1.209(6)
O4A C15A 1.325(6)
O4A C16A 1.458(7)
O5A C15A 1.216(6)
N1A C7A 1.276(6)
N1A N2A 1.381(5)
N2A C8A 1.361(6)
N2A H2A 0.8800
N3A C8A 1.291(6)
N3A H3A 0.8800
N4A C11A 1.490(6)
N4A C14A 1.496(6)
N4A C10A 1.496(6)
C1A C2A 1.402(6)
C1A C6A 1.427(6)
C2A C3A 1.380(7)
C2A C10A 1.506(6)
C3A C4A 1.403(7)
C3A H3AA 0.9500
C4A C5A 1.383(7)
C4A C9A 1.508(7)
C5A C6A 1.411(7)
C5A H5A 0.9500
C6A C7A 1.456(6)
C7A H7A 0.9500
C9A H9AA 0.9800
C9A H9AB 0.9800
C9A H9AC 0.9800
C10A H10A 0.9900
C10A H10B 0.9900
C11A C12A 1.504(6)
C11A H11A 0.9900
C11A H11B 0.9900
C13A H13A 0.9800
C13A H13B 0.9800
C13A H13C 0.9800
C14A C15A 1.496(7)
C14A H14A 0.9900
C14A H14B 0.9900
C16A H16A 0.9800
C16A H16B 0.9800
C16A H16C 0.9800
C17A H17A 0.9800
C17A H17B 0.9800
C17A H17C 0.9800
Cu1B N3B 1.979(4)
Cu1B O1B 1.984(3)
Cu1B N1B 1.997(4)
Cu1B Cl2B 2.2509(12)
Cu1B Cl1B 2.5511(13)
Cu2B O1B 2.027(3)
Cu2B N4B 2.104(4)
Cu2B Cl3B 2.2504(13)
Cu2B Cl1B 2.2869(13)
Cu2B O3B 2.408(3)
S1B C8B 1.747(5)
S1B C17B 1.793(6)
O1B C1B 1.352(5)
O2B C12B 1.326(6)
O2B C13B 1.458(6)
O3B C12B 1.207(6)
O4B C15B 1.332(6)
O4B C16B 1.453(6)
O5B C15B 1.204(6)
N1B C7B 1.289(6)
N1B N2B 1.378(6)
N2B C8B 1.352(6)
N2B H2B 0.8800
N3B C8B 1.298(6)
N3B H3B 0.8800
N4B C11B 1.476(6)
N4B C14B 1.496(6)
N4B C10B 1.494(6)
C1B C2B 1.407(6)
C1B C6B 1.414(6)
C2B C3B 1.386(6)
C2B C10B 1.491(6)
C3B C4B 1.401(7)
C3B H3BA 0.9500
C4B C5B 1.377(7)
C4B C9B 1.508(7)
C5B C6B 1.408(6)
C5B H5B 0.9500
C6B C7B 1.438(7)
C7B H7B 0.9500
C9B H9BA 0.9800
C9B H9BB 0.9800
C9B H9BC 0.9800
C10B H10C 0.9900
C10B H10D 0.9900
C11B C12B 1.525(7)
C11B H11C 0.9900
C11B H11D 0.9900
C13B H13D 0.9800
C13B H13E 0.9800
C13B H13F 0.9800
C14B C15B 1.514(7)
C14B H14C 0.9900
C14B H14D 0.9900
C16B H16D 0.9800
C16B H16E 0.9800
C16B H16F 0.9800
C17B H17D 0.9800
C17B H17E 0.9800
C17B H17F 0.9800
O6 C19 1.437(10)
O6 H6 0.8400
C19 H19A 0.9800
C19 H19B 0.9800
C19 H19C 0.9800

loop_
_geom_hbond_atom_site_label_D
_geom_hbond_atom_site_label_H
_geom_hbond_atom_site_label_A
_geom_hbond_distance_DH
_geom_hbond_distance_HA
_geom_hbond_distance_DA
_geom_hbond_angle_DHA
_geom_hbond_site_symmetry_A
N2A H2A O5A 0.88 2.07 2.902(5) 156.4 3_455
N3A H3A Cl3A 0.88 2.75 3.550(4) 152.5 1_455
C10A H10A O4A 0.99 2.60 3.121(6) 112.6 .
C10A H10B Cl2B 0.99 2.94 3.621(5) 126.5 2_564
C11A H11B Cl2A 0.99 2.55 3.521(5) 168.1 1_655
C13A H13B S1A 0.98 2.94 3.870(6) 159.7 1_655
C13A H13C Cl3B 0.98 2.77 3.423(6) 124.8 4_464
C14A H14A Cl2A 0.99 2.96 3.835(5) 147.2 1_655
C16A H16B Cl2A 0.98 2.81 3.349(6) 115.1 .
C17A H17A O3B 0.98 2.65 3.510(7) 146.9 1_455
C17A H17B Cl3A 0.98 2.76 3.632(6) 148.0 1_455
C17A H17C O6 0.98 2.62 3.348(8) 131.2 3_355
N2B H2B Cl1A 0.88 2.39 3.136(4) 143.1 .
N3B H3B Cl3B 0.88 2.62 3.424(4) 151.5 1_455
C7B H7B Cl1A 0.95 2.98 3.746(5) 138.1 .
C7B H7B Cl3A 0.95 2.89 3.724(5) 147.5 .
C10B H10C Cl2A 0.99 2.83 3.469(5) 123.0 2_665
C11B H11D Cl2B 0.99 2.82 3.753(5) 156.8 1_655
C13B H13F Cl1A 0.98 2.91 3.417(6) 113.3 1_655
C14B H14C Cl2B 0.99 2.96 3.833(5) 147.5 1_655
C14B H14D Cl2A 0.99 2.99 3.752(5) 135.0 2_665
C16B H16E O6 0.98 2.61 3.474(9) 146.5 2_565
C17B H17D Cl3B 0.98 2.65 3.452(7) 139.7 1_455
O6 H6 Cl1B 0.84 2.40 3.186(6) 157.2 3_545

loop_
_geom_torsion_atom_site_label_1
_geom_torsion_atom_site_label_2
_geom_torsion_atom_site_label_3
_geom_torsion_atom_site_label_4
_geom_torsion
C7A N1A N2A C8A 163.5(5)
Cu1A N1A N2A C8A -11.4(5)
Cu1A O1A C1A C2A -150.0(3)
Cu2A O1A C1A C2A 55.2(5)
Cu1A O1A C1A C6A 32.5(6)
Cu2A O1A C1A C6A -122.3(4)
O1A C1A C2A C3A 178.6(4)
C6A C1A C2A C3A -3.7(7)
O1A C1A C2A C10A 0.1(6)
C6A C1A C2A C10A 177.8(4)
C1A C2A C3A C4A 0.7(7)
C10A C2A C3A C4A 179.1(5)
C2A C3A C4A C5A 3.1(7)
C2A C3A C4A C9A -177.1(5)
C3A C4A C5A C6A -3.9(7)
C9A C4A C5A C6A 176.4(5)
C4A C5A C6A C1A 0.9(7)
C4A C5A C6A C7A -178.2(5)
O1A C1A C6A C5A -179.5(4)
C2A C1A C6A C5A 3.0(7)
O1A C1A C6A C7A -0.4(7)
C2A C1A C6A C7A -178.0(4)
N2A N1A C7A C6A -179.5(4)
Cu1A N1A C7A C6A -5.6(7)
C5A C6A C7A N1A 165.0(5)
C1A C6A C7A N1A -14.0(7)
Cu1A N3A C8A N2A 5.5(6)
Cu1A N3A C8A S1A -176.0(3)
N1A N2A C8A N3A 4.2(6)
N1A N2A C8A S1A -174.5(3)
C17A S1A C8A N3A 8.3(5)
C17A S1A C8A N2A -173.1(4)
C11A N4A C10A C2A -60.0(5)
C14A N4A C10A C2A -177.3(4)
Cu2A N4A C10A C2A 59.9(4)
C3A C2A C10A N4A 117.3(5)
C1A C2A C10A N4A -64.3(5)
C14A N4A C11A C12A -155.1(4)
C10A N4A C11A C12A 87.9(5)
Cu2A N4A C11A C12A -33.1(5)
Cu2A O3A C12A O2A 179.4(4)
Cu2A O3A C12A C11A -3.6(6)
C13A O2A C12A O3A -6.4(7)
C13A O2A C12A C11A 176.2(4)
N4A C11A C12A O3A 25.2(7)
N4A C11A C12A O2A -157.4(4)
C11A N4A C14A C15A 165.5(4)
C10A N4A C14A C15A -75.9(5)
Cu2A N4A C14A C15A 45.8(5)
C16A O4A C15A O5A 6.1(8)
C16A O4A C15A C14A -170.8(5)
N4A C14A C15A O5A 167.8(5)
N4A C14A C15A O4A -15.2(6)
C7B N1B N2B C8B 165.1(4)
Cu1B N1B N2B C8B -15.7(5)
Cu1B O1B C1B C2B -161.0(3)
Cu2B O1B C1B C2B 58.7(5)
Cu1B O1B C1B C6B 23.2(6)
Cu2B O1B C1B C6B -117.1(4)
O1B C1B C2B C3B 179.5(4)
C6B C1B C2B C3B -4.5(7)
O1B C1B C2B C10B -1.1(6)
C6B C1B C2B C10B 175.0(4)
C1B C2B C3B C4B 1.5(7)
C10B C2B C3B C4B -177.8(4)
C2B C3B C4B C5B 2.2(7)
C2B C3B C4B C9B -178.0(5)
C3B C4B C5B C6B -3.0(7)
C9B C4B C5B C6B 177.2(5)
C4B C5B C6B C1B 0.1(7)
C4B C5B C6B C7B 178.1(5)
O1B C1B C6B C5B 179.4(4)
C2B C1B C6B C5B 3.7(7)
O1B C1B C6B C7B 1.5(7)
C2B C1B C6B C7B -174.2(4)
N2B N1B C7B C6B 176.7(4)
Cu1B N1B C7B C6B -2.3(7)
C5B C6B C7B N1B 169.5(4)
C1B C6B C7B N1B -12.5(7)
Cu1B N3B C8B N2B 4.8(6)
Cu1B N3B C8B S1B -173.4(3)
N1B N2B C8B N3B 7.6(6)
N1B N2B C8B S1B -173.9(3)
C17B S1B C8B N3B 2.1(6)
C17B S1B C8B N2B -176.3(4)
C3B C2B C10B N4B 113.9(5)
C1B C2B C10B N4B -65.5(5)
C11B N4B C10B C2B -61.8(5)
C14B N4B C10B C2B 179.8(4)
Cu2B N4B C10B C2B 59.1(4)
C14B N4B C11B C12B -159.1(4)
C10B N4B C11B C12B 83.3(5)
Cu2B N4B C11B C12B -37.9(4)
Cu2B O3B C12B O2B 172.5(4)
Cu2B O3B C12B C11B -8.9(5)
C13B O2B C12B O3B -5.6(7)
C13B O2B C12B C11B 175.6(4)
N4B C11B C12B O3B 32.3(6)
N4B C11B C12B O2B -148.9(4)
C11B N4B C14B C15B 164.9(4)
C10B N4B C14B C15B -75.8(5)
Cu2B N4B C14B C15B 44.5(4)
C16B O4B C15B O5B -1.5(7)
C16B O4B C15B C14B 177.3(4)
N4B C14B C15B O5B -18.3(7)
N4B C14B C15B O4B 162.9(4)
